data_2010850
loop_
_publ_author_name
'Hoshina, Gakuse'
'Tsuchimoto, Masanobu'
'Ohba, Shigeru'

_publ_section_title
'[<i>N</i>,<i>N</i>'-Bis(salicylidene)-1,2-diphenyl-(<i>RS</i>,<i>SR</i>)-1,2-ethanediaminato]nickel(II)'
_journal_issue 4
_journal_name_full 'Acta Crystallographica Section C'
_journal_page_first e122
_journal_page_last e122
_journal_paper_doi 10.1107/S0108270100003255
_journal_volume 56
_journal_year 2000
_chemical_formula_iupac '[Ni (C28 H22 N2 O2)]'
_chemical_formula_moiety 'C28 H22 N2 Ni O2'
_chemical_formula_sum 'C28 H22 N2 Ni O2'
_chemical_formula_weight 477.19
_space_group_IT_number 14
_symmetry_cell_setting monoclinic
_symmetry_space_group_name_Hall '-P 2yn'
_symmetry_space_group_name_H-M 'P 1 21/n 1'
_cell_angle_alpha 90
_cell_angle_beta 106.893(9)
_cell_angle_gamma 90
_cell_formula_units_Z 4
_cell_length_a 12.517(2)
_cell_length_b 11.500(3)
_cell_length_c 16.413(2)
_cell_measurement_reflns_used 25
_cell_measurement_temperature 297
_cell_measurement_theta_max 14.9
_cell_measurement_theta_min 14.2
_cell_volume 2260.6(8)
_computing_cell_refinement 'MSC/AFC Diffractometer Control Software'
_computing_data_collection
;
MSC/AFC Diffractometer Control Software
(Molecular Structure Corporation, 1993)
;
_computing_data_reduction 'TEXSAN (Molecular Structure Corporation, 1999)'
_computing_publication_material TEXSAN
_computing_structure_refinement 'SHELXL97 (Sheldrick, 1997)'
_computing_structure_solution 'SIR92 (Altomare et al., 1994)'
_diffrn_measurement_device_type 'Rigaku AFC5'
_diffrn_measurement_method \q-2\q
_diffrn_radiation_type MoK\a
_diffrn_radiation_wavelength .7107
_diffrn_reflns_av_R_equivalents .026
_diffrn_reflns_limit_h_max 16
_diffrn_reflns_limit_h_min 0
_diffrn_reflns_limit_k_max 14
_diffrn_reflns_limit_k_min 0
_diffrn_reflns_limit_l_max 21
_diffrn_reflns_limit_l_min -21
_diffrn_reflns_number 5415
_diffrn_reflns_theta_max 27.5
_diffrn_reflns_theta_min 2.5
_diffrn_standards_decay_% 0
_diffrn_standards_interval_count 100
_diffrn_standards_number 3
_exptl_absorpt_coefficient_mu .887
_exptl_absorpt_correction_T_max .766
_exptl_absorpt_correction_T_min .658
_exptl_absorpt_correction_type '\y scan'
_exptl_absorpt_process_details '(North et al., 1968)'
_exptl_crystal_colour red
_exptl_crystal_density_diffrn 1.402
_exptl_crystal_density_method 'not measured'
_exptl_crystal_description prismatic
_exptl_crystal_size_max .5
_exptl_crystal_size_mid .4
_exptl_crystal_size_min .3
_refine_diff_density_max .47
_refine_diff_density_min -.28
_refine_ls_extinction_method none
_refine_ls_goodness_of_fit_ref 1.03
_refine_ls_hydrogen_treatment noref
_refine_ls_number_parameters 298
_refine_ls_number_reflns 3469
_refine_ls_R_factor_gt .044
_refine_ls_shift/su_max .001
_refine_ls_structure_factor_coef Fsqd
_refine_ls_weighting_details 'w = 1/[\s^2^(Fo^2^) + (0.0502P)^2^+0.2639P] where P = (Fo^2^+2Fc^2^)/3'
_refine_ls_weighting_scheme calc
_refine_ls_wR_factor_ref .109
_reflns_number_gt 3469
_reflns_number_total 5182
_reflns_threshold_expression I>2\s(I)
_cod_data_source_file qa0233.cif
_cod_data_source_block I
_cod_original_cell_volume 2260.7(6)
_cod_original_sg_symbol_H-M 'P 21/n'
_cod_database_code 2010850
_cod_database_fobs_code 2010850

loop_
_symmetry_equiv_pos_as_xyz
x,y,z
1/2-x,1/2+y,1/2-z
-x,-y,-z
1/2+x,1/2-y,1/2+z

loop_
_atom_site_label
_atom_site_fract_x
_atom_site_fract_y
_atom_site_fract_z
_atom_site_U_iso_or_equiv
_atom_site_adp_type
_atom_site_occupancy
_atom_site_type_symbol
Ni .96970(3) .05304(3) .38683(2) .03430(10) Uani 1.00 Ni
O2 .8198(2) .0904(2) .35310(10) .0419(5) Uani 1.00 O
O3 .9876(2) .1981(2) .43620(10) .0403(4) Uani 1.00 O
N4 .9512(2) -.0857(2) .32750(10) .0366(5) Uani 1.00 N
N5 1.1168(2) .0081(2) .43550(10) .0357(5) Uani 1.00 N
C6 .7365(2) .0250(2) .3103(2) .0373(6) Uani 1.00 C
C7 .6262(2) .0610(3) .3039(2) .0448(7) Uani 1.00 C
C8 .5364(3) -.0037(3) .2591(2) .0502(7) Uani 1.00 C
C9 .5501(3) -.1061(3) .2183(2) .0535(8) Uani 1.00 C
C10 .6557(3) -.1444(3) .2248(2) .0475(7) Uani 1.00 C
C11 .7503(2) -.0813(2) .2712(2) .0381(6) Uani 1.00 C
C12 .8583(3) -.1302(2) .2819(2) .0402(6) Uani 1.00 C
C13 1.0567(2) -.1489(2) .3339(2) .0414(7) Uani 1.00 C
C14 1.1064(2) -.1177(3) .2629(2) .0460(7) Uani 1.00 C
C15 1.1017(3) -.0075(4) .2302(2) .0608(9) Uani 1.00 C
C16 1.1554(4) .0173(4) .1681(3) .0840(10) Uani 1.00 C
C17 1.2135(4) -.0694(6) .1406(3) .094(2) Uani 1.00 C
C18 1.2174(4) -.1767(5) .1723(3) .0870(10) Uani 1.00 C
C19 1.1638(3) -.2041(4) .2329(2) .0650(10) Uani 1.00 C
C20 1.1320(2) -.1190(3) .4247(2) .0392(6) Uani 1.00 C
C21 1.2507(3) -.1625(3) .4468(2) .0450(7) Uani 1.00 C
C22 1.3320(3) -.1122(3) .4152(2) .0599(9) Uani 1.00 C
C23 1.4397(3) -.1534(4) .4394(3) .0780(10) Uani 1.00 C
C24 1.4681(3) -.2463(4) .4939(3) .0840(10) Uani 1.00 C
C25 1.3896(4) -.2980(4) .5261(2) .0730(10) Uani 1.00 C
C26 1.2804(3) -.2555(3) .5021(2) .0560(9) Uani 1.00 C
C27 1.1940(2) .0677(3) .4879(2) .0393(6) Uani 1.00 C
C28 1.1825(2) .1855(2) .5125(2) .0373(6) Uani 1.00 C
C29 1.2747(2) .2416(3) .5694(2) .0483(7) Uani 1.00 C
C30 1.2674(3) .3516(3) .5979(2) .0570(9) Uani 1.00 C
C31 1.1660(3) .4094(3) .5722(2) .0576(9) Uani 1.00 C
C32 1.0740(3) .3575(3) .5177(2) .0508(8) Uani 1.00 C
C33 1.0791(2) .2442(2) .4863(2) .0366(6) Uani 1.00 C
H7 .6145 .1316 .3302 .0535 Uiso 1.00 H
H8 .4635 .0225 .2555 .0618 Uiso 1.00 H
H9 .4876 -.1480 .1846 .0642 Uiso 1.00 H
H10 .6661 -.2165 .1988 .0559 Uiso 1.00 H
H12 .8624 -.2023 .2542 .0490 Uiso 1.00 H
H13 1.0410 -.2303 .3313 .0496 Uiso 1.00 H
H15 1.0586 .0544 .2493 .0762 Uiso 1.00 H
H16 1.1530 .0956 .1432 .0995 Uiso 1.00 H
H17 1.2528 -.0523 .0982 .1118 Uiso 1.00 H
H18 1.2576 -.2399 .1514 .1064 Uiso 1.00 H
H19 1.1674 -.2847 .2571 .0779 Uiso 1.00 H
H20 1.0992 -.1574 .4633 .0467 Uiso 1.00 H
H22 1.3117 -.0464 .3750 .0719 Uiso 1.00 H
H23 1.4966 -.1162 .4175 .0936 Uiso 1.00 H
H24 1.5443 -.2734 .5116 .0978 Uiso 1.00 H
H25 1.4097 -.3659 .5646 .0869 Uiso 1.00 H
H26 1.2249 -.2908 .5247 .0661 Uiso 1.00 H
H27 1.2639 .0302 .5129 .0483 Uiso 1.00 H
H29 1.3439 .2016 .5878 .0577 Uiso 1.00 H
H30 1.3307 .3887 .6350 .0703 Uiso 1.00 H
H31 1.1596 .4855 .5926 .0706 Uiso 1.00 H
H32 1.0052 .3998 .5001 .0618 Uiso 1.00 H

loop_
_atom_site_aniso_label
_atom_site_aniso_U_11
_atom_site_aniso_U_22
_atom_site_aniso_U_33
_atom_site_aniso_U_12
_atom_site_aniso_U_13
_atom_site_aniso_U_23
Ni .0358(2) .0332(2) .0339(2) .0035(2) .01000(10) .0002(2)
O2 .0360(10) .0390(10) .0480(10) .0033(8) .0078(9) -.0050(9)
O3 .0380(10) .0360(10) .0420(10) .0041(8) .0048(8) -.0037(9)
N4 .0390(10) .0350(10) .0370(10) .0025(10) .0140(10) -.0002(9)
N5 .0400(10) .0370(10) .0320(10) .0060(10) .0140(10) .0025(10)
C6 .039(2) .037(2) .0340(10) .0000(10) .0070(10) .0030(10)
C7 .043(2) .045(2) .045(2) .0020(10) .0110(10) -.0030(10)
C8 .038(2) .057(2) .055(2) .0030(10) .0120(10) -.001(2)
C9 .043(2) .062(2) .050(2) -.006(2) .0050(10) -.007(2)
C10 .052(2) .045(2) .043(2) -.0050(10) .0090(10) -.0040(10)
C11 .0410(10) .038(2) .0350(10) -.0010(10) .0120(10) .0010(10)
C12 .050(2) .0360(10) .0370(10) -.0020(10) .0160(10) -.0030(10)
C13 .045(2) .036(2) .048(2) .0050(10) .0210(10) -.0010(10)
C14 .041(2) .060(2) .038(2) .0010(10) .0130(10) -.0060(10)
C15 .063(2) .076(2) .046(2) -.002(2) .020(2) .006(2)
C16 .084(3) .116(4) .051(2) -.023(3) .019(2) .017(2)
C17 .067(3) .177(6) .048(2) -.024(3) .031(2) -.014(3)
C18 .067(3) .142(5) .062(3) -.004(3) .034(2) -.034(3)
C19 .058(2) .086(3) .057(2) .003(2) .024(2) -.024(2)
C20 .044(2) .039(2) .0370(10) .0100(10) .0160(10) .0070(10)
C21 .048(2) .049(2) .038(2) .0150(10) .0120(10) -.0010(10)
C22 .050(2) .068(2) .063(2) .018(2) .019(2) .011(2)
C23 .051(2) .103(3) .080(3) .021(2) .023(2) .010(3)
C24 .062(3) .115(4) .069(3) .039(3) .010(2) .003(3)
C25 .089(3) .072(3) .050(2) .043(2) .007(2) .007(2)
C26 .071(2) .055(2) .041(2) .019(2) .015(2) .0010(10)
C27 .0360(10) .050(2) .0320(10) .0090(10) .0100(10) .0070(10)
C28 .0380(10) .044(2) .0300(10) .0010(10) .0100(10) .0010(10)
C29 .037(2) .063(2) .043(2) .0040(10) .0090(10) .0000(10)
C30 .052(2) .058(2) .053(2) -.011(2) .001(2) -.010(2)
C31 .062(2) .046(2) .056(2) -.002(2) .002(2) -.010(2)
C32 .051(2) .041(2) .052(2) .0040(10) .0030(10) -.0050(10)
C33 .0390(10) .0390(10) .0300(10) .0000(10) .0060(10) .0030(10)

loop_
_atom_type_symbol
_atom_type_description
_atom_type_scat_dispersion_real
_atom_type_scat_dispersion_imag
_atom_type_scat_source
Ni Ni .339 1.112
;International Tables for Crystallography
(1992, Vol. C)
;
O O .011 .006
;International Tables for Crystallography
(1992, Vol. C)
;
N N .006 .003
;International Tables for Crystallography
(1992, Vol. C)
;
C C .003 .002
;International Tables for Crystallography
(1992, Vol. C)
;
H H .000 .000
;International Tables for Crystallography
(1992, Vol. C)
;

loop_
_geom_angle_atom_site_label_1
_geom_angle_atom_site_label_2
_geom_angle_atom_site_label_3
_geom_angle
_geom_angle_publ_flag
O2 Ni O3 84.49(8) yes
O2 Ni N4 94.70(9) yes
O2 Ni N5 171.60(10) yes
O3 Ni N4 174.53(10) yes
O3 Ni N5 94.85(9) yes
N4 Ni N5 86.74(10) yes
Ni O2 C6 127.4(2) no
Ni O3 C33 127.9(2) no
Ni N4 C12 127.0(2) no
Ni N4 C13 114.4(2) no
C12 N4 C13 118.7(2) no
Ni N5 C20 111.5(2) no
Ni N5 C27 126.6(2) no
C20 N5 C27 120.3(2) no
O2 C6 C7 118.6(3) no
O2 C6 C11 123.7(3) no
C7 C6 C11 117.7(2) no
C6 C7 C8 120.8(3) no
C6 C7 H7 119.4 no
C8 C7 H7 119.8 no
C7 C8 C9 121.4(3) no
C7 C8 H8 119.1 no
C9 C8 H8 119.4 no
C8 C9 C10 119.2(3) no
C8 C9 H9 121.0 no
C10 C9 H9 119.8 no
C9 C10 C11 121.2(3) no
C9 C10 H10 119.9 no
C11 C10 H10 119.0 no
C6 C11 C10 119.7(3) no
C6 C11 C12 121.4(2) no
C10 C11 C12 118.7(3) no
N4 C12 C11 125.1(3) no
N4 C12 H12 117.2 no
C11 C12 H12 117.7 no
N4 C13 C14 112.7(2) no
N4 C13 C20 103.9(2) no
N4 C13 H13 108.0 no
C14 C13 C20 114.5(2) no
C14 C13 H13 108.8 no
C20 C13 H13 108.7 no
C13 C14 C15 122.7(3) no
C13 C14 C19 118.1(3) no
C15 C14 C19 119.2(3) no
C14 C15 C16 119.8(4) no
C14 C15 H15 120.1 no
C16 C15 H15 120.0 no
C15 C16 C17 119.9(5) no
C15 C16 H16 121.5 no
C17 C16 H16 118.6 no
C16 C17 C18 120.1(5) no
C16 C17 H17 120.4 no
C18 C17 H17 119.5 no
C17 C18 C19 121.3(5) no
C17 C18 H18 120.2 no
C19 C18 H18 118.5 no
C14 C19 C18 119.7(4) no
C14 C19 H19 119.0 no
C18 C19 H19 121.3 no
N5 C20 C13 105.6(2) no
N5 C20 C21 116.6(2) no
N5 C20 H20 106.1 no
C13 C20 C21 116.0(3) no
C13 C20 H20 106.0 no
C21 C20 H20 105.6 no
C20 C21 C22 123.2(3) no
C20 C21 C26 118.2(3) no
C22 C21 C26 118.6(3) no
C21 C22 C23 120.7(3) no
C21 C22 H22 119.5 no
C23 C22 H22 119.8 no
C22 C23 C24 120.2(4) no
C22 C23 H23 119.9 no
C24 C23 H23 119.9 no
C23 C24 C25 120.5(4) no
C23 C24 H24 119.6 no
C25 C24 H24 119.8 no
C24 C25 C26 119.3(4) no
C24 C25 H25 120.5 no
C26 C25 H25 120.2 no
C21 C26 C25 120.7(4) no
C21 C26 H26 119.4 no
C25 C26 H26 120.0 no
N5 C27 C28 125.0(2) no
N5 C27 H27 117.5 no
C28 C27 H27 117.5 no
C27 C28 C29 119.2(2) no
C27 C28 C33 121.6(2) no
C29 C28 C33 119.0(3) no
C28 C29 C30 121.9(3) no
C28 C29 H29 118.9 no
C30 C29 H29 119.2 no
C29 C30 C31 119.2(3) no
C29 C30 H30 120.8 no
C31 C30 H30 120.1 no
C30 C31 C32 120.8(3) no
C30 C31 H31 119.9 no
C32 C31 H31 119.4 no
C31 C32 C33 121.4(3) no
C31 C32 H32 119.1 no
C33 C32 H32 119.5 no
O3 C33 C28 123.6(2) no
O3 C33 C32 118.6(2) no
C28 C33 C32 117.7(2) no

loop_
_geom_bond_atom_site_label_1
_geom_bond_atom_site_label_2
_geom_bond_site_symmetry_1
_geom_bond_site_symmetry_2
_geom_bond_distance
_geom_bond_publ_flag
Ni O2 . . 1.846(2) yes
Ni O3 . . 1.840(2) yes
Ni N4 . . 1.848(2) yes
Ni N5 . . 1.855(2) yes
O2 C6 . . 1.312(3) no
O3 C33 . . 1.312(3) no
N4 C12 . . 1.291(3) no
N4 C13 . . 1.484(4) no
N5 C20 . . 1.491(4) no
N5 C27 . . 1.289(3) no
C6 C7 . . 1.415(4) no
C6 C11 . . 1.414(4) no
C7 C8 . . 1.370(4) no
C7 H7 . . .951 no
C8 C9 . . 1.390(5) no
C8 H8 . . .946 no
C9 C10 . . 1.368(5) no
C9 H9 . . .948 no
C10 C11 . . 1.410(4) no
C10 H10 . . .959 no
C11 C12 . . 1.427(4) no
C12 H12 . . .954 no
C13 C14 . . 1.515(5) no
C13 C20 . . 1.552(4) no
C13 H13 . . .955 no
C14 C15 . . 1.371(5) no
C14 C19 . . 1.398(5) no
C15 C16 . . 1.403(6) no
C15 H15 . . .997 no
C16 C17 . . 1.384(8) no
C16 H16 . . .986 no
C17 C18 . . 1.335(9) no
C17 H17 . . .982 no
C18 C19 . . 1.388(7) no
C18 H18 . . 1.000 no
C19 H19 . . 1.004 no
C20 C21 . . 1.508(4) no
C20 H20 . . .959 no
C21 C22 . . 1.395(5) no
C21 C26 . . 1.383(4) no
C22 C23 . . 1.374(5) no
C22 H22 . . .988 no
C23 C24 . . 1.372(7) no
C23 H23 . . .985 no
C24 C25 . . 1.378(7) no
C24 H24 . . .965 no
C25 C26 . . 1.397(6) no
C25 H25 . . .990 no
C26 H26 . . .966 no
C27 C28 . . 1.433(4) no
C27 H27 . . .954 no
C28 C29 . . 1.412(4) no
C28 C33 . . 1.412(4) no
C29 C30 . . 1.361(5) no
C29 H29 . . .949 no
C30 C31 . . 1.385(5) no
C30 H30 . . .948 no
C31 C32 . . 1.373(4) no
C31 H31 . . .949 no
C32 C33 . . 1.409(4) no
C32 H32 . . .957 no
